data_7052184
loop_
_publ_author_name
'Sokolov, Felix D.'
'Baranov, Sergey V.'
'Safin, Damir A.'
'Hahn, F. Ekkehardt'
'Kubiak, Maria'
'Pape, Tania'
'Babashkina, Maria G.'
'Zabirov, Nail G.'
'Galezowska, Joanna'
'Kozlowski, Henryk'
'Cherkasov, Rafael A.'

_publ_section_title
;
 The influence of the intramolecular hydrogen bond on the 1,3-N,S- and
 1,5-O,S-coordination of N-phosphoryl-N&#x2032;-(R)-thioureas with
 Ni(ii) and Pd(ii)
;
_journal_issue 9
_journal_name_full 'New Journal of Chemistry'
_journal_page_first 1661
_journal_paper_doi 10.1039/b702896b
_journal_volume 31
_journal_year 2007
_chemical_formula_sum 'C14 H44 N4 Ni O8 P2 S2'
_chemical_formula_weight 749.44
_chemical_name_common
;Bis(N-(diisopropoxyphosphoryl)-N'-(p-metoxyphenyl)
thiocarbamido-N,S)nickel(ii)
;
_chemical_name_systematic
;
Bis[N-(diisopropoxyphosphoryl)-N'-(p-metoxyphenyl)
thiocarbamido-N,S]nickel(II)
;
_space_group_IT_number 14
_symmetry_cell_setting monoclinic
_symmetry_space_group_name_Hall '-P 2yn'
_symmetry_space_group_name_H-M 'P 1 21/n 1'
_atom_sites_solution_hydrogens geom
_atom_sites_solution_primary direct
_atom_sites_solution_secondary difmap
_audit_creation_method SHELXL-97
_cell_angle_alpha 90.00
_cell_angle_beta 91.55(3)
_cell_angle_gamma 90.00
_cell_formula_units_Z 2
_cell_length_a 12.194(2)
_cell_length_b 8.439(2)
_cell_length_c 16.951(3)
_cell_measurement_reflns_used 2031
_cell_measurement_temperature 100(2)
_cell_measurement_theta_max 28.49
_cell_measurement_theta_min 3.16
_cell_volume 1743.7(6)
_computing_cell_refinement 'KM4 CCD Software (Oxford Diffraction Poland Sp, (1995-2005)'
_computing_data_collection 'KM4 CCD Software (Oxford Diffraction Poland Sp, (1995-2005)'
_computing_data_reduction 'KM4 CCD Software (Oxford Diffraction Poland Sp, (1995-2005)'
_computing_molecular_graphics 'ORTEP III Farrugia 1997'
_computing_publication_material 'SHELXL-97 Sheldrick 1997'
_computing_structure_refinement 'SHELXL-97 (Sheldrick, 1997)'
_computing_structure_solution 'SHELXS-97 (Sheldrick, 1990)'
_diffrn_ambient_temperature 100(2)
_diffrn_measured_fraction_theta_full 0.890
_diffrn_measured_fraction_theta_max 0.859
_diffrn_measurement_device_type 'KM4 CCD'
_diffrn_measurement_method '/w scan'
_diffrn_radiation_monochromator graphite
_diffrn_radiation_source 'fine-focus sealed tube'
_diffrn_radiation_type MoK\a
_diffrn_radiation_wavelength 0.71073
_diffrn_reflns_av_R_equivalents 0.0950
_diffrn_reflns_av_sigmaI/netI 0.1914
_diffrn_reflns_limit_h_max 15
_diffrn_reflns_limit_h_min -16
_diffrn_reflns_limit_k_max 11
_diffrn_reflns_limit_k_min -10
_diffrn_reflns_limit_l_max 22
_diffrn_reflns_limit_l_min -22
_diffrn_reflns_number 12428
_diffrn_reflns_theta_full 28.00
_diffrn_reflns_theta_max 28.49
_diffrn_reflns_theta_min 3.16
_exptl_absorpt_coefficient_mu 0.819
_exptl_absorpt_correction_T_max 0.996
_exptl_absorpt_correction_T_min 0.811
_exptl_absorpt_correction_type numerical
_exptl_crystal_colour violet
_exptl_crystal_density_diffrn 1.427
_exptl_crystal_density_method 'not measured'
_exptl_crystal_description prism
_exptl_crystal_F_000 788
_exptl_crystal_size_max 0.46
_exptl_crystal_size_mid 0.10
_exptl_crystal_size_min 0.10
_refine_diff_density_max 0.908
_refine_diff_density_min -0.815
_refine_diff_density_rms 0.098
_refine_ls_extinction_method none
_refine_ls_goodness_of_fit_ref 0.924
_refine_ls_hydrogen_treatment constr
_refine_ls_matrix_type full
_refine_ls_number_parameters 210
_refine_ls_number_reflns 4044
_refine_ls_number_restraints 0
_refine_ls_restrained_S_all 0.924
_refine_ls_R_factor_all 0.1451
_refine_ls_R_factor_gt 0.0610
_refine_ls_shift/su_max 0.000
_refine_ls_shift/su_mean 0.000
_refine_ls_structure_factor_coef Fsqd
_refine_ls_weighting_details 'w=1/[\s^2^(Fo^2^)+(0.0352P)^2^+0.0000P] where P=(Fo^2^+2Fc^2^)/3'
_refine_ls_weighting_scheme calc
_refine_ls_wR_factor_gt 0.0996
_refine_ls_wR_factor_ref 0.1148
_reflns_number_gt 2081
_reflns_number_total 4044
_reflns_threshold_expression >2sigma(I)
_cod_data_source_file b702896b.txt
_cod_data_source_block kaz78abs
_cod_depositor_comments
;
The following automatic conversions were performed:
'_symmetry_cell_setting' value 'Monoclinic' changed to 'monoclinic'
according to '/home/saulius/struct/CIF-dictionaries/cif_core.dic'
dictionary named 'cif_core.dic' version 2.4.1 from 2010-06-29.

Automatic conversion script
Id: cif_fix_enum 1527 2010-12-29 10:47:43Z saulius 

The following automatic conversions were performed:

'_refine_ls_weighting_scheme' value 'calc
w=1/[\s^2^(Fo^2^)+(0.0352P)^2^+0.0000P] where P=(Fo^2^+2Fc^2^)/3' was
changed to 'calc'. New tag '_refine_ls_weighting_details' was
created. The value of the new tag was set to
'w=1/[\s^2^(Fo^2^)+(0.0352P)^2^+0.0000P] where P=(Fo^2^+2Fc^2^)/3'.

Automatic conversion script
Id: cif_fix_values 3143 2015-03-26 13:38:13Z robertas 
;
_cod_original_sg_symbol_H-M P2(1)/n
_cod_database_code 7052184

loop_
_symmetry_equiv_pos_as_xyz
'x, y, z'
'-x+1/2, y+1/2, -z+1/2'
'-x, -y, -z'
'x-1/2, -y-1/2, z-1/2'

loop_
_atom_site_label
_atom_site_type_symbol
_atom_site_fract_x
_atom_site_fract_y
_atom_site_fract_z
_atom_site_U_iso_or_equiv
_atom_site_adp_type
_atom_site_occupancy
_atom_site_calc_flag
_atom_site_refinement_flags
_atom_site_disorder_assembly
_atom_site_disorder_group
Ni Ni 0.0000 0.0000 0.0000 0.0206(2) Uani 1 d S . .
S1 S -0.02689(8) 0.21219(13) 0.07689(7) 0.0151(3) Uani 1 d . . .
P P 0.26748(9) 0.04960(13) -0.00770(7) 0.0139(3) Uani 1 d . . .
N1 N 0.1435(3) 0.0795(4) 0.0253(2) 0.0119(8) Uani 1 d . . .
N2 N 0.1841(3) 0.3033(4) 0.1060(2) 0.0136(8) Uani 1 d . . .
H2 H 0.2545 0.2842 0.1010 0.016 Uiso 1 calc R . .
O1 O 0.2631(2) 0.0708(3) -0.09996(16) 0.0153(7) Uani 1 d . . .
O2 O 0.2795(2) -0.1349(3) 0.00166(17) 0.0165(7) Uani 1 d . . .
O3 O 0.3522(2) 0.1484(3) 0.03192(16) 0.0147(7) Uani 1 d . . .
O4 O 0.0883(2) 0.8315(3) 0.28968(17) 0.0174(7) Uani 1 d . . .
C1 C 0.1130(3) 0.2038(5) 0.0710(2) 0.0118(10) Uani 1 d . . .
C10 C 0.0738(3) 0.9854(5) 0.2539(3) 0.0216(11) Uani 1 d . . .
H10A H 0.1435 1.0206 0.2323 0.032 Uiso 1 calc R . .
H10B H 0.0502 1.0613 0.2937 0.032 Uiso 1 calc R . .
H10C H 0.0180 0.9788 0.2113 0.032 Uiso 1 calc R . .
C2 C 0.1535(3) 0.4399(5) 0.1516(2) 0.0132(10) Uani 1 d . . .
C3 C 0.1472(3) 0.5865(5) 0.1160(3) 0.0153(11) Uani 1 d . . .
H3 H 0.1574 0.5957 0.0609 0.018 Uiso 1 calc R . .
C4 C 0.1260(3) 0.7213(5) 0.1603(3) 0.0178(11) Uani 1 d . . .
H4 H 0.1226 0.8224 0.1357 0.021 Uiso 1 calc R . .
C5 C 0.1099(3) 0.7069(5) 0.2401(3) 0.0141(10) Uani 1 d . . .
C6 C 0.1142(3) 0.5582(5) 0.2754(3) 0.0164(10) Uani 1 d . . .
H6 H 0.1014 0.5482 0.3302 0.020 Uiso 1 calc R . .
C7 C 0.1369(3) 0.4238(5) 0.2311(3) 0.0164(11) Uani 1 d . . .
H7 H 0.1410 0.3225 0.2555 0.020 Uiso 1 calc R . .
C11 C 0.2738(4) 0.2273(5) -0.1357(3) 0.0212(11) Uani 1 d . . .
H11 H 0.3210 0.2956 -0.1006 0.025 Uiso 1 calc R . .
C12 C 0.3817(3) -0.2111(5) -0.0249(3) 0.0170(10) Uani 1 d . . .
H12 H 0.4353 -0.1279 -0.0405 0.020 Uiso 1 calc R . .
C21 C 0.3295(4) 0.2036(6) -0.2135(3) 0.0360(14) Uani 1 d . . .
H21A H 0.4009 0.1529 -0.2041 0.054 Uiso 1 calc R . .
H21B H 0.3399 0.3065 -0.2390 0.054 Uiso 1 calc R . .
H21C H 0.2836 0.1360 -0.2479 0.054 Uiso 1 calc R . .
C22 C 0.4277(4) -0.3030(5) 0.0451(3) 0.0238(12) Uani 1 d . . .
H22A H 0.4378 -0.2314 0.0903 0.036 Uiso 1 calc R . .
H22B H 0.4986 -0.3492 0.0318 0.036 Uiso 1 calc R . .
H22C H 0.3766 -0.3877 0.0587 0.036 Uiso 1 calc R . .
C31 C 0.1623(4) 0.3026(6) -0.1461(3) 0.0360(14) Uani 1 d . . .
H31A H 0.1160 0.2366 -0.1810 0.054 Uiso 1 calc R . .
H31B H 0.1700 0.4081 -0.1694 0.054 Uiso 1 calc R . .
H31C H 0.1282 0.3121 -0.0946 0.054 Uiso 1 calc R . .
C32 C 0.3521(4) -0.3125(6) -0.0950(3) 0.0315(13) Uani 1 d . . .
H32A H 0.2985 -0.3927 -0.0798 0.047 Uiso 1 calc R . .
H32B H 0.4182 -0.3649 -0.1139 0.047 Uiso 1 calc R . .
H32C H 0.3203 -0.2460 -0.1372 0.047 Uiso 1 calc R . .

loop_
_atom_site_aniso_label
_atom_site_aniso_U_11
_atom_site_aniso_U_22
_atom_site_aniso_U_33
_atom_site_aniso_U_23
_atom_site_aniso_U_13
_atom_site_aniso_U_12
Ni 0.0206(5) 0.0196(5) 0.0216(6) -0.0022(4) -0.0019(4) -0.0006(4)
S1 0.0126(6) 0.0158(6) 0.0168(7) -0.0037(5) -0.0010(5) 0.0004(5)
P 0.0149(6) 0.0132(6) 0.0136(7) -0.0011(5) -0.0002(5) 0.0014(5)
N1 0.0123(19) 0.012(2) 0.011(2) -0.0027(16) 0.0000(16) -0.0013(16)
N2 0.0112(19) 0.014(2) 0.015(2) -0.0038(17) -0.0009(16) -0.0006(17)
O1 0.0232(17) 0.0107(16) 0.0118(18) 0.0006(13) -0.0008(14) 0.0006(13)
O2 0.0176(17) 0.0120(16) 0.020(2) 0.0014(14) 0.0035(14) 0.0030(14)
O3 0.0117(16) 0.0189(17) 0.0135(18) 0.0020(14) 0.0006(13) -0.0007(13)
O4 0.0262(18) 0.0129(18) 0.0132(19) -0.0021(14) 0.0022(14) 0.0040(14)
C1 0.017(2) 0.008(2) 0.010(3) 0.0058(19) -0.0034(19) 0.000(2)
C10 0.027(3) 0.012(2) 0.026(3) -0.002(2) 0.003(2) 0.005(2)
C2 0.014(2) 0.016(2) 0.010(3) -0.006(2) -0.0031(19) 0.000(2)
C3 0.015(2) 0.019(3) 0.012(3) 0.001(2) 0.000(2) 0.001(2)
C4 0.022(3) 0.013(2) 0.019(3) 0.003(2) 0.000(2) 0.000(2)
C5 0.012(2) 0.015(3) 0.015(3) -0.002(2) -0.003(2) -0.001(2)
C6 0.022(3) 0.013(2) 0.013(3) 0.004(2) 0.000(2) -0.003(2)
C7 0.017(3) 0.006(2) 0.025(3) 0.004(2) -0.006(2) -0.002(2)
C11 0.025(3) 0.019(3) 0.019(3) 0.003(2) 0.000(2) -0.005(2)
C12 0.018(2) 0.013(2) 0.020(3) -0.002(2) 0.004(2) 0.003(2)
C21 0.039(3) 0.039(3) 0.030(3) 0.015(3) 0.007(3) 0.006(3)
C22 0.025(3) 0.021(3) 0.026(3) 0.005(2) -0.003(2) 0.002(2)
C31 0.035(3) 0.030(3) 0.043(4) 0.014(3) 0.004(3) 0.011(3)
C32 0.033(3) 0.029(3) 0.033(3) -0.010(3) -0.001(3) 0.008(2)

loop_
_atom_type_symbol
_atom_type_description
_atom_type_scat_dispersion_real
_atom_type_scat_dispersion_imag
_atom_type_scat_source
C C 0.0033 0.0016 'International Tables Vol C Tables 4.2.6.8 and 6.1.1.4'
H H 0.0000 0.0000 'International Tables Vol C Tables 4.2.6.8 and 6.1.1.4'
N N 0.0061 0.0033 'International Tables Vol C Tables 4.2.6.8 and 6.1.1.4'
O O 0.0106 0.0060 'International Tables Vol C Tables 4.2.6.8 and 6.1.1.4'
S S 0.1246 0.1234 'International Tables Vol C Tables 4.2.6.8 and 6.1.1.4'
Ni Ni 0.3393 1.1124 'International Tables Vol C Tables 4.2.6.8 and 6.1.1.4'
P P 0.1023 0.0942 'International Tables Vol C Tables 4.2.6.8 and 6.1.1.4'

loop_
_geom_angle_atom_site_label_1
_geom_angle_atom_site_label_2
_geom_angle_atom_site_label_3
_geom_angle
_geom_angle_site_symmetry_1
_geom_angle_site_symmetry_3
_geom_angle_publ_flag
N1 Ni N1 180.0 . 3 ?
N1 Ni S1 105.26(10) . 3 ?
N1 Ni S1 74.74(10) 3 3 ?
N1 Ni S1 74.74(10) . . ?
N1 Ni S1 105.26(10) 3 . ?
S1 Ni S1 180.0 3 . ?
N1 Ni C1 32.75(13) . . ?
N1 Ni C1 147.25(13) 3 . ?
S1 Ni C1 138.01(10) 3 . ?
S1 Ni C1 41.99(10) . . ?
N1 Ni C1 147.25(13) . 3 ?
N1 Ni C1 32.75(13) 3 3 ?
S1 Ni C1 41.99(10) 3 3 ?
S1 Ni C1 138.01(10) . 3 ?
C1 Ni C1 180.0 . 3 ?
C1 S1 Ni 76.81(15) . . ?
O3 P O2 116.87(17) . . ?
O3 P O1 113.12(16) . . ?
O2 P O1 102.32(16) . . ?
O3 P N1 113.38(17) . . ?
O2 P N1 101.64(16) . . ?
O1 P N1 108.28(17) . . ?
C1 N1 P 125.4(3) . . ?
C1 N1 Ni 97.8(3) . . ?
P N1 Ni 135.5(2) . . ?
C1 N2 C2 124.5(3) . . ?
C1 N2 H2 117.7 . . ?
C2 N2 H2 117.7 . . ?
C11 O1 P 120.9(3) . . ?
C12 O2 P 118.4(2) . . ?
C5 O4 C10 117.0(3) . . ?
N2 C1 N1 123.6(4) . . ?
N2 C1 S1 125.7(3) . . ?
N1 C1 S1 110.6(3) . . ?
N2 C1 Ni 173.0(3) . . ?
N1 C1 Ni 49.4(2) . . ?
S1 C1 Ni 61.20(13) . . ?
O4 C10 H10A 109.5 . . ?
O4 C10 H10B 109.5 . . ?
H10A C10 H10B 109.5 . . ?
O4 C10 H10C 109.5 . . ?
H10A C10 H10C 109.5 . . ?
H10B C10 H10C 109.5 . . ?
C7 C2 C3 120.6(4) . . ?
C7 C2 N2 119.5(4) . . ?
C3 C2 N2 119.8(4) . . ?
C2 C3 C4 120.5(4) . . ?
C2 C3 H3 119.7 . . ?
C4 C3 H3 119.7 . . ?
C5 C4 C3 119.4(4) . . ?
C5 C4 H4 120.3 . . ?
C3 C4 H4 120.3 . . ?
O4 C5 C4 124.6(4) . . ?
O4 C5 C6 115.6(4) . . ?
C4 C5 C6 119.8(4) . . ?
C5 C6 C7 120.6(4) . . ?
C5 C6 H6 119.7 . . ?
C7 C6 H6 119.7 . . ?
C2 C7 C6 119.0(4) . . ?
C2 C7 H7 120.5 . . ?
C6 C7 H7 120.5 . . ?
O1 C11 C31 109.9(4) . . ?
O1 C11 C21 106.8(4) . . ?
C31 C11 C21 112.3(4) . . ?
O1 C11 H11 109.3 . . ?
C31 C11 H11 109.3 . . ?
C21 C11 H11 109.3 . . ?
O2 C12 C32 107.6(3) . . ?
O2 C12 C22 106.3(3) . . ?
C32 C12 C22 113.9(4) . . ?
O2 C12 H12 109.6 . . ?
C32 C12 H12 109.6 . . ?
C22 C12 H12 109.6 . . ?
C11 C21 H21A 109.5 . . ?
C11 C21 H21B 109.5 . . ?
H21A C21 H21B 109.5 . . ?
C11 C21 H21C 109.5 . . ?
H21A C21 H21C 109.5 . . ?
H21B C21 H21C 109.5 . . ?
C12 C22 H22A 109.5 . . ?
C12 C22 H22B 109.5 . . ?
H22A C22 H22B 109.5 . . ?
C12 C22 H22C 109.5 . . ?
H22A C22 H22C 109.5 . . ?
H22B C22 H22C 109.5 . . ?
C11 C31 H31A 109.5 . . ?
C11 C31 H31B 109.5 . . ?
H31A C31 H31B 109.5 . . ?
C11 C31 H31C 109.5 . . ?
H31A C31 H31C 109.5 . . ?
H31B C31 H31C 109.5 . . ?
C12 C32 H32A 109.5 . . ?
C12 C32 H32B 109.5 . . ?
H32A C32 H32B 109.5 . . ?
C12 C32 H32C 109.5 . . ?
H32A C32 H32C 109.5 . . ?
H32B C32 H32C 109.5 . . ?

loop_
_geom_bond_atom_site_label_1
_geom_bond_atom_site_label_2
_geom_bond_distance
_geom_bond_site_symmetry_2
_geom_bond_publ_flag
Ni N1 1.912(3) . ?
Ni N1 1.912(3) 3 ?
Ni S1 2.2440(11) 3 ?
Ni S1 2.2440(11) . ?
Ni C1 2.493(4) . ?
Ni C1 2.493(4) 3 ?
S1 C1 1.713(4) . ?
P O3 1.475(3) . ?
P O2 1.572(3) . ?
P O1 1.574(3) . ?
P N1 1.646(3) . ?
N1 C1 1.362(5) . ?
N2 C1 1.335(5) . ?
N2 C2 1.442(5) . ?
N2 H2 0.8800 . ?
O1 C11 1.460(5) . ?
O2 C12 1.483(4) . ?
O4 C5 1.376(5) . ?
O4 C10 1.442(5) . ?
C10 H10A 0.9800 . ?
C10 H10B 0.9800 . ?
C10 H10C 0.9800 . ?
C2 C7 1.376(6) . ?
C2 C3 1.377(5) . ?
C3 C4 1.390(6) . ?
C3 H3 0.9500 . ?
C4 C5 1.377(6) . ?
C4 H4 0.9500 . ?
C5 C6 1.391(6) . ?
C6 C7 1.391(6) . ?
C6 H6 0.9500 . ?
C7 H7 0.9500 . ?
C11 C31 1.507(6) . ?
C11 C21 1.513(6) . ?
C11 H11 1.0000 . ?
C12 C32 1.500(6) . ?
C12 C22 1.513(6) . ?
C12 H12 1.0000 . ?
C21 H21A 0.9800 . ?
C21 H21B 0.9800 . ?
C21 H21C 0.9800 . ?
C22 H22A 0.9800 . ?
C22 H22B 0.9800 . ?
C22 H22C 0.9800 . ?
C31 H31A 0.9800 . ?
C31 H31B 0.9800 . ?
C31 H31C 0.9800 . ?
C32 H32A 0.9800 . ?
C32 H32B 0.9800 . ?
C32 H32C 0.9800 . ?

loop_
_geom_hbond_atom_site_label_D
_geom_hbond_atom_site_label_H
_geom_hbond_atom_site_label_A
_geom_hbond_distance_DH
_geom_hbond_distance_HA
_geom_hbond_distance_DA
_geom_hbond_angle_DHA
_geom_hbond_site_symmetry_A
N2 H2 O3 0.88 2.04 2.761(4) 138.0 .
N2 H2 O4 0.88 2.66 3.259(5) 126.3 2_545

loop_
_geom_torsion_atom_site_label_1
_geom_torsion_atom_site_label_2
_geom_torsion_atom_site_label_3
_geom_torsion_atom_site_label_4
_geom_torsion
_geom_torsion_site_symmetry_1
_geom_torsion_site_symmetry_2
_geom_torsion_site_symmetry_3
_geom_torsion_site_symmetry_4
_geom_torsion_publ_flag
N1 Ni S1 C1 -0.16(18) . . . . ?
N1 Ni S1 C1 179.84(18) 3 . . . ?
S1 Ni S1 C1 -146(29) 3 . . . ?
C1 Ni S1 C1 180.0 3 . . . ?
O3 P N1 C1 14.1(4) . . . . ?
O2 P N1 C1 140.4(3) . . . . ?
O1 P N1 C1 -112.3(3) . . . . ?
O3 P N1 Ni 178.1(2) . . . . ?
O2 P N1 Ni -55.7(3) . . . . ?
O1 P N1 Ni 51.6(3) . . . . ?
S1 Ni N1 C1 -179.8(2) 3 . . . ?
S1 Ni N1 C1 0.2(2) . . . . ?
C1 Ni N1 C1 180.0 3 . . . ?
S1 Ni N1 P 13.3(3) 3 . . . ?
S1 Ni N1 P -166.7(3) . . . . ?
C1 Ni N1 P -166.9(5) . . . . ?
C1 Ni N1 P 13.1(5) 3 . . . ?
O3 P O1 C11 -41.2(3) . . . . ?
O2 P O1 C11 -167.8(3) . . . . ?
N1 P O1 C11 85.3(3) . . . . ?
O3 P O2 C12 -58.1(3) . . . . ?
O1 P O2 C12 66.1(3) . . . . ?
N1 P O2 C12 178.0(3) . . . . ?
C2 N2 C1 N1 176.9(4) . . . . ?
C2 N2 C1 S1 -3.4(6) . . . . ?
P N1 C1 N2 -11.8(6) . . . . ?
Ni N1 C1 N2 179.4(3) . . . . ?
P N1 C1 S1 168.5(2) . . . . ?
Ni N1 C1 S1 -0.3(3) . . . . ?
P N1 C1 Ni 168.7(4) . . . . ?
Ni S1 C1 N2 -179.5(4) . . . . ?
Ni S1 C1 N1 0.2(3) . . . . ?
N1 Ni C1 N2 -4(2) . . . . ?
N1 Ni C1 N2 176(2) 3 . . . ?
S1 Ni C1 N2 -4(3) 3 . . . ?
S1 Ni C1 N2 176(3) . . . . ?
N1 Ni C1 N1 180.0 3 . . . ?
S1 Ni C1 N1 0.3(3) 3 . . . ?
S1 Ni C1 N1 -179.7(3) . . . . ?
N1 Ni C1 S1 179.7(3) . . . . ?
N1 Ni C1 S1 -0.3(3) 3 . . . ?
S1 Ni C1 S1 180.0 3 . . . ?
C1 N2 C2 C7 88.8(5) . . . . ?
C1 N2 C2 C3 -94.9(5) . . . . ?
C7 C2 C3 C4 1.2(6) . . . . ?
N2 C2 C3 C4 -175.1(4) . . . . ?
C2 C3 C4 C5 -0.8(6) . . . . ?
C10 O4 C5 C4 4.7(6) . . . . ?
C10 O4 C5 C6 -174.8(4) . . . . ?
C3 C4 C5 O4 -179.9(4) . . . . ?
C3 C4 C5 C6 -0.5(6) . . . . ?
O4 C5 C6 C7 -179.1(4) . . . . ?
C4 C5 C6 C7 1.4(6) . . . . ?
C3 C2 C7 C6 -0.3(6) . . . . ?
N2 C2 C7 C6 176.0(4) . . . . ?
C5 C6 C7 C2 -1.0(6) . . . . ?
P O1 C11 C31 -89.6(4) . . . . ?
P O1 C11 C21 148.3(3) . . . . ?
P O2 C12 C32 -112.5(3) . . . . ?
P O2 C12 C22 125.0(3) . . . . ?
